data_1506793
loop_
_publ_author_name
'Huang, Huazhang'
'Stok, Jeanette E.'
'Stoutamire, Donald W.'
'Gee, Shirley J.'
'Hammock, Bruce D.'

_publ_section_title
;
 Development of optically pure pyrethroid-like fluorescent substrates for
 carboxylesterases.
;
_journal_issue 3
_journal_name_full 'Chemical research in toxicology'
_journal_page_first 516
_journal_page_last 527
_journal_paper_doi 10.1021/tx049773h
_journal_volume 18
_journal_year 2005
_chemical_absolute_configuration ad
_chemical_formula_sum 'C24 H22 Cl N O3'
_chemical_formula_weight 407.88
_chemical_name_common 2R,\aS
_chemical_name_systematic
; 
 ? 
;
_space_group_IT_number 19
_symmetry_cell_setting orthorhombic
_symmetry_space_group_name_Hall 'P 2ac 2ab'
_symmetry_space_group_name_H-M 'P 21 21 21'
_atom_sites_solution_hydrogens geom
_atom_sites_solution_primary direct
_atom_sites_solution_secondary difmap
_audit_creation_method SHELXL-97
_cell_angle_alpha 90.00
_cell_angle_beta 90.00
_cell_angle_gamma 90.00
_cell_formula_units_Z 4
_cell_length_a 5.7009(6)
_cell_length_b 18.4406(19)
_cell_length_c 19.793(2)
_cell_measurement_reflns_used 977
_cell_measurement_temperature 90(2)
_cell_measurement_theta_max 20.0
_cell_measurement_theta_min 3.5
_cell_volume 2080.8(4)
_computing_cell_refinement SMART
_computing_data_collection 'SMART 5.054 (Bruker, 2003)'
_computing_data_reduction 'SAINT 6.46A (Bruker, 2004)'
_computing_molecular_graphics 'SHELXTL 5.1, XP (Sheldrick, 1994)'
_computing_publication_material SHELXL97
_computing_structure_refinement 'SHELXL97 (Sheldrick, 1997)'
_computing_structure_solution 'SHELXS97 (Sheldrick, 1990)'
_diffrn_ambient_temperature 90(2)
_diffrn_detector_area_resol_mean 8.3
_diffrn_measured_fraction_theta_full 1.000
_diffrn_measured_fraction_theta_max 1.000
_diffrn_measurement_device_type 'Bruker SMART 1000'
_diffrn_measurement_method \w
_diffrn_radiation_monochromator graphite
_diffrn_radiation_source 'fine-focus sealed tube'
_diffrn_radiation_type MoK\a
_diffrn_radiation_wavelength 0.71073
_diffrn_reflns_av_R_equivalents 0.0368
_diffrn_reflns_av_sigmaI/netI 0.0290
_diffrn_reflns_limit_h_max 7
_diffrn_reflns_limit_h_min -7
_diffrn_reflns_limit_k_max 23
_diffrn_reflns_limit_k_min -23
_diffrn_reflns_limit_l_max 25
_diffrn_reflns_limit_l_min -25
_diffrn_reflns_number 23534
_diffrn_reflns_theta_full 27.48
_diffrn_reflns_theta_max 27.48
_diffrn_reflns_theta_min 1.51
_diffrn_standards_number 0
_exptl_absorpt_coefficient_mu 0.209
_exptl_absorpt_correction_T_max 0.9876
_exptl_absorpt_correction_T_min 0.8851
_exptl_absorpt_correction_type multi-scan
_exptl_absorpt_process_details 'SADABS 2.10 (Sheldrick, 1994)'
_exptl_crystal_colour colorless
_exptl_crystal_density_diffrn 1.302
_exptl_crystal_density_method 'not measured'
_exptl_crystal_description needle
_exptl_crystal_F_000 856
_exptl_crystal_size_max 0.60
_exptl_crystal_size_mid 0.12
_exptl_crystal_size_min 0.06
_refine_diff_density_max 0.266
_refine_diff_density_min -0.197
_refine_diff_density_rms 0.045
_refine_ls_abs_structure_details 'Flack H D (1983), Acta Cryst. A39, 876-881'
_refine_ls_abs_structure_Flack -0.04(5)
_refine_ls_extinction_method none
_refine_ls_goodness_of_fit_ref 1.064
_refine_ls_hydrogen_treatment constr
_refine_ls_matrix_type full
_refine_ls_number_parameters 265
_refine_ls_number_reflns 4776
_refine_ls_number_restraints 0
_refine_ls_restrained_S_all 1.064
_refine_ls_R_factor_all 0.0432
_refine_ls_R_factor_gt 0.0322
_refine_ls_shift/su_max 0.000
_refine_ls_shift/su_mean 0.000
_refine_ls_structure_factor_coef Fsqd
_refine_ls_weighting_details 'calc w=1/[\s^2^(Fo^2^)+(0.0369P)^2^+0.5400P] where P=(Fo^2^+2Fc^2^)/3'
_refine_ls_weighting_scheme calc
_refine_ls_wR_factor_gt 0.0725
_refine_ls_wR_factor_ref 0.0802
_reflns_number_gt 4214
_reflns_number_total 4776
_reflns_threshold_expression I>2\s(I)
_cod_data_source_file tx049773hsi20041112_052458.cif
_cod_data_source_block mn1674
_cod_database_code 1506793

loop_
_symmetry_equiv_pos_as_xyz
'x, y, z'
'-x+1/2, -y, z+1/2'
'-x, y+1/2, -z+1/2'
'x+1/2, -y+1/2, -z'

loop_
_atom_site_label
_atom_site_type_symbol
_atom_site_fract_x
_atom_site_fract_y
_atom_site_fract_z
_atom_site_U_iso_or_equiv
_atom_site_adp_type
_atom_site_occupancy
_atom_site_symmetry_multiplicity
_atom_site_calc_flag
_atom_site_refinement_flags
Cl1 Cl 0.41743(9) 0.79346(2) 0.43630(2) 0.03016(12) Uani 1 1 d .
O1 O 0.3235(2) -0.00754(7) 0.53344(6) 0.0250(3) Uani 1 1 d .
O2 O 0.54745(19) 0.39419(6) 0.32262(6) 0.0161(2) Uani 1 1 d .
O3 O 0.8287(2) 0.47506(6) 0.29615(6) 0.0203(3) Uani 1 1 d .
N1 N 0.9381(3) 0.30365(8) 0.22087(8) 0.0267(3) Uani 1 1 d .
C1 C 0.1341(3) -0.04450(9) 0.50113(9) 0.0249(4) Uani 1 1 d .
H1A H 0.1019 -0.0899 0.5251 0.037 Uiso 1 1 calc R
H1B H 0.1767 -0.0552 0.4542 0.037 Uiso 1 1 calc R
H1C H -0.0061 -0.0138 0.5019 0.037 Uiso 1 1 calc R
C2 C 0.4018(3) 0.05496(8) 0.50417(8) 0.0181(3) Uani 1 1 d .
C3 C 0.6083(3) 0.08410(8) 0.53353(8) 0.0195(3) Uani 1 1 d .
H3 H 0.6775 0.0607 0.5713 0.023 Uiso 1 1 calc R
C4 C 0.7081(3) 0.14538(8) 0.50801(8) 0.0172(3) Uani 1 1 d .
H4 H 0.8457 0.1645 0.5284 0.021 Uiso 1 1 calc R
C5 C 0.6084(3) 0.18121(8) 0.45090(7) 0.0144(3) Uani 1 1 d .
C6 C 0.3984(3) 0.15270(8) 0.42247(7) 0.0148(3) Uani 1 1 d .
C7 C 0.2961(3) 0.08894(8) 0.45037(8) 0.0172(3) Uani 1 1 d .
H7 H 0.1552 0.0699 0.4319 0.021 Uiso 1 1 calc R
C8 C 0.2999(3) 0.18777(8) 0.36535(8) 0.0165(3) Uani 1 1 d .
H8 H 0.1578 0.1700 0.3465 0.020 Uiso 1 1 calc R
C9 C 0.4066(3) 0.24700(8) 0.33684(8) 0.0162(3) Uani 1 1 d .
H9 H 0.3411 0.2690 0.2978 0.019 Uiso 1 1 calc R
C10 C 0.6144(3) 0.27527(8) 0.36579(8) 0.0144(3) Uani 1 1 d .
C11 C 0.7122(3) 0.24348(8) 0.42159(8) 0.0147(3) Uani 1 1 d .
H11 H 0.8507 0.2633 0.4408 0.018 Uiso 1 1 calc R
C12 C 0.7298(3) 0.34109(8) 0.33425(8) 0.0155(3) Uani 1 1 d .
H12 H 0.8492 0.3614 0.3661 0.019 Uiso 1 1 calc R
C13 C 0.8445(3) 0.32145(9) 0.26937(8) 0.0180(3) Uani 1 1 d .
C14 C 0.6237(3) 0.46068(8) 0.30182(8) 0.0155(3) Uani 1 1 d .
C15 C 0.4188(3) 0.50908(8) 0.28452(7) 0.0148(3) Uani 1 1 d .
H15 H 0.2713 0.4830 0.2970 0.018 Uiso 1 1 calc R
C16 C 0.4172(3) 0.52137(8) 0.20659(8) 0.0175(3) Uani 1 1 d .
H16 H 0.5643 0.5475 0.1938 0.021 Uiso 1 1 calc R
C17 C 0.4111(4) 0.44906(9) 0.16869(9) 0.0253(4) Uani 1 1 d .
H17A H 0.4053 0.4582 0.1199 0.038 Uiso 1 1 calc R
H17B H 0.2718 0.4216 0.1823 0.038 Uiso 1 1 calc R
H17C H 0.5523 0.4211 0.1795 0.038 Uiso 1 1 calc R
C18 C 0.2085(3) 0.56839(10) 0.18655(9) 0.0218(4) Uani 1 1 d .
H18A H 0.2086 0.5755 0.1375 0.033 Uiso 1 1 calc R
H18B H 0.2200 0.6155 0.2092 0.033 Uiso 1 1 calc R
H18C H 0.0626 0.5443 0.2001 0.033 Uiso 1 1 calc R
C19 C 0.4263(3) 0.57983(8) 0.32393(8) 0.0162(3) Uani 1 1 d .
C20 C 0.2357(3) 0.59893(9) 0.36442(8) 0.0182(3) Uani 1 1 d .
H20 H 0.1065 0.5667 0.3683 0.022 Uiso 1 1 calc R
C21 C 0.2323(3) 0.66470(9) 0.39919(8) 0.0203(4) Uani 1 1 d .
H21 H 0.1017 0.6775 0.4265 0.024 Uiso 1 1 calc R
C22 C 0.4214(3) 0.71083(8) 0.39326(8) 0.0199(3) Uani 1 1 d .
C23 C 0.6136(3) 0.69391(9) 0.35372(8) 0.0214(4) Uani 1 1 d .
H23 H 0.7421 0.7265 0.3502 0.026 Uiso 1 1 calc R
C24 C 0.6152(3) 0.62794(8) 0.31907(8) 0.0187(3) Uani 1 1 d .
H24 H 0.7464 0.6156 0.2918 0.022 Uiso 1 1 calc R

loop_
_atom_site_aniso_label
_atom_site_aniso_U_11
_atom_site_aniso_U_22
_atom_site_aniso_U_33
_atom_site_aniso_U_23
_atom_site_aniso_U_13
_atom_site_aniso_U_12
Cl1 0.0458(3) 0.01756(18) 0.0271(2) -0.00553(16) -0.0046(2) 0.0036(2)
O1 0.0281(7) 0.0207(6) 0.0262(6) 0.0085(5) 0.0011(5) -0.0025(5)
O2 0.0142(5) 0.0127(5) 0.0214(6) 0.0031(4) 0.0009(5) 0.0009(4)
O3 0.0151(6) 0.0169(6) 0.0289(6) 0.0023(5) -0.0002(5) -0.0015(5)
N1 0.0260(8) 0.0282(8) 0.0258(8) -0.0021(6) 0.0051(7) 0.0024(7)
C1 0.0287(10) 0.0180(8) 0.0279(9) 0.0040(7) 0.0051(8) -0.0021(7)
C2 0.0215(9) 0.0156(7) 0.0172(7) 0.0018(6) 0.0060(7) 0.0009(7)
C3 0.0242(9) 0.0199(8) 0.0143(7) 0.0008(6) 0.0008(7) 0.0050(7)
C4 0.0181(8) 0.0181(8) 0.0154(8) -0.0029(6) -0.0006(7) 0.0028(6)
C5 0.0147(8) 0.0152(7) 0.0131(7) -0.0028(5) 0.0012(6) 0.0050(6)
C6 0.0165(8) 0.0135(7) 0.0144(7) -0.0019(5) 0.0016(6) 0.0019(6)
C7 0.0161(8) 0.0171(8) 0.0183(8) -0.0008(6) 0.0017(6) 0.0010(6)
C8 0.0144(8) 0.0175(8) 0.0176(8) -0.0021(6) -0.0022(6) -0.0002(6)
C9 0.0174(8) 0.0154(7) 0.0158(7) 0.0000(5) -0.0027(7) 0.0021(7)
C10 0.0140(8) 0.0121(7) 0.0172(7) -0.0014(5) 0.0036(6) 0.0009(6)
C11 0.0135(7) 0.0151(7) 0.0155(8) -0.0031(6) -0.0008(6) 0.0017(6)
C12 0.0143(8) 0.0140(7) 0.0182(8) 0.0010(6) -0.0010(6) 0.0013(6)
C13 0.0147(8) 0.0159(7) 0.0233(9) 0.0025(6) -0.0011(7) 0.0007(6)
C14 0.0181(8) 0.0145(7) 0.0139(7) -0.0008(6) 0.0005(6) 0.0001(6)
C15 0.0126(7) 0.0140(7) 0.0178(7) 0.0021(6) 0.0018(7) 0.0000(6)
C16 0.0170(8) 0.0184(7) 0.0170(7) 0.0032(6) 0.0012(7) -0.0019(7)
C17 0.0334(10) 0.0231(8) 0.0192(8) 0.0001(6) -0.0019(8) -0.0016(8)
C18 0.0188(8) 0.0250(8) 0.0217(8) 0.0080(7) -0.0027(7) -0.0002(7)
C19 0.0184(8) 0.0140(7) 0.0161(7) 0.0027(6) -0.0028(7) 0.0034(7)
C20 0.0184(8) 0.0180(7) 0.0182(8) 0.0046(6) -0.0014(7) 0.0014(7)
C21 0.0217(9) 0.0215(8) 0.0177(8) 0.0008(6) 0.0012(7) 0.0058(7)
C22 0.0303(9) 0.0125(7) 0.0170(7) -0.0007(6) -0.0061(7) 0.0042(8)
C23 0.0274(9) 0.0156(7) 0.0213(8) 0.0042(6) -0.0059(8) -0.0016(7)
C24 0.0184(8) 0.0191(7) 0.0185(8) 0.0017(6) -0.0002(7) 0.0008(7)

loop_
_atom_type_symbol
_atom_type_description
_atom_type_scat_dispersion_real
_atom_type_scat_dispersion_imag
_atom_type_scat_source
C C 0.0033 0.0016 'International Tables Vol C Tables 4.2.6.8 and 6.1.1.4'
H H 0.0000 0.0000 'International Tables Vol C Tables 4.2.6.8 and 6.1.1.4'
N N 0.0061 0.0033 'International Tables Vol C Tables 4.2.6.8 and 6.1.1.4'
O O 0.0106 0.0060 'International Tables Vol C Tables 4.2.6.8 and 6.1.1.4'
Cl Cl 0.1484 0.1585 'International Tables Vol C Tables 4.2.6.8 and 6.1.1.4'

loop_
_geom_angle_atom_site_label_1
_geom_angle_atom_site_label_2
_geom_angle_atom_site_label_3
_geom_angle
C2 O1 C1 117.41(13)
C14 O2 C12 115.30(12)
O1 C1 H1A 109.5
O1 C1 H1B 109.5
H1A C1 H1B 109.5
O1 C1 H1C 109.5
H1A C1 H1C 109.5
H1B C1 H1C 109.5
O1 C2 C7 124.77(16)
O1 C2 C3 114.68(14)
C7 C2 C3 120.55(15)
C4 C3 C2 120.60(15)
C4 C3 H3 119.7
C2 C3 H3 119.7
C3 C4 C5 120.74(16)
C3 C4 H4 119.6
C5 C4 H4 119.6
C11 C5 C6 119.27(14)
C11 C5 C4 122.23(15)
C6 C5 C4 118.49(14)
C8 C6 C5 118.67(14)
C8 C6 C7 121.57(15)
C5 C6 C7 119.74(14)
C2 C7 C6 119.83(16)
C2 C7 H7 120.1
C6 C7 H7 120.1
C9 C8 C6 121.02(15)
C9 C8 H8 119.5
C6 C8 H8 119.5
C8 C9 C10 119.86(14)
C8 C9 H9 120.1
C10 C9 H9 120.1
C11 C10 C9 120.64(14)
C11 C10 C12 119.91(15)
C9 C10 C12 119.45(14)
C10 C11 C5 120.51(15)
C10 C11 H11 119.7
C5 C11 H11 119.7
O2 C12 C13 110.10(13)
O2 C12 C10 107.20(13)
C13 C12 C10 110.60(13)
O2 C12 H12 109.6
C13 C12 H12 109.6
C10 C12 H12 109.6
N1 C13 C12 176.76(17)
O3 C14 O2 122.38(14)
O3 C14 C15 126.87(14)
O2 C14 C15 110.68(13)
C14 C15 C19 111.66(13)
C14 C15 C16 108.36(13)
C19 C15 C16 112.52(12)
C14 C15 H15 108.0
C19 C15 H15 108.0
C16 C15 H15 108.0
C18 C16 C17 110.51(14)
C18 C16 C15 110.16(14)
C17 C16 C15 111.01(12)
C18 C16 H16 108.4
C17 C16 H16 108.4
C15 C16 H16 108.4
C16 C17 H17A 109.5
C16 C17 H17B 109.5
H17A C17 H17B 109.5
C16 C17 H17C 109.5
H17A C17 H17C 109.5
H17B C17 H17C 109.5
C16 C18 H18A 109.5
C16 C18 H18B 109.5
H18A C18 H18B 109.5
C16 C18 H18C 109.5
H18A C18 H18C 109.5
H18B C18 H18C 109.5
C20 C19 C24 118.63(14)
C20 C19 C15 119.30(15)
C24 C19 C15 122.03(14)
C21 C20 C19 120.92(16)
C21 C20 H20 119.5
C19 C20 H20 119.5
C22 C21 C20 118.92(16)
C22 C21 H21 120.5
C20 C21 H21 120.5
C21 C22 C23 121.95(15)
C21 C22 Cl1 119.13(14)
C23 C22 Cl1 118.92(14)
C22 C23 C24 118.66(16)
C22 C23 H23 120.7
C24 C23 H23 120.7
C23 C24 C19 120.91(16)
C23 C24 H24 119.5
C19 C24 H24 119.5

loop_
_geom_bond_atom_site_label_1
_geom_bond_atom_site_label_2
_geom_bond_distance
Cl1 C22 1.7458(16)
O1 C2 1.3650(19)
O1 C1 1.428(2)
O2 C14 1.3645(18)
O2 C12 1.4467(19)
O3 C14 1.203(2)
N1 C13 1.146(2)
C1 H1A 0.9800
C1 H1B 0.9800
C1 H1C 0.9800
C2 C7 1.375(2)
C2 C3 1.418(2)
C3 C4 1.362(2)
C3 H3 0.9500
C4 C5 1.427(2)
C4 H4 0.9500
C5 C11 1.416(2)
C5 C6 1.424(2)
C6 C8 1.419(2)
C6 C7 1.424(2)
C7 H7 0.9500
C8 C9 1.372(2)
C8 H8 0.9500
C9 C10 1.416(2)
C9 H9 0.9500
C10 C11 1.369(2)
C10 C12 1.515(2)
C11 H11 0.9500
C12 C13 1.486(2)
C12 H12 1.0000
C14 C15 1.510(2)
C15 C19 1.521(2)
C15 C16 1.559(2)
C15 H15 1.0000
C16 C18 1.525(2)
C16 C17 1.530(2)
C16 H16 1.0000
C17 H17A 0.9800
C17 H17B 0.9800
C17 H17C 0.9800
C18 H18A 0.9800
C18 H18B 0.9800
C18 H18C 0.9800
C19 C20 1.395(2)
C19 C24 1.399(2)
C20 C21 1.395(2)
C20 H20 0.9500
C21 C22 1.378(3)
C21 H21 0.9500
C22 C23 1.382(3)
C23 C24 1.397(2)
C23 H23 0.9500
C24 H24 0.9500

loop_
_geom_torsion_atom_site_label_1
_geom_torsion_atom_site_label_2
_geom_torsion_atom_site_label_3
_geom_torsion_atom_site_label_4
_geom_torsion
C1 O1 C2 C7 7.4(2)
C1 O1 C2 C3 -172.36(14)
O1 C2 C3 C4 178.36(15)
C7 C2 C3 C4 -1.4(2)
C2 C3 C4 C5 -0.5(2)
C3 C4 C5 C11 -177.70(15)
C3 C4 C5 C6 1.8(2)
C11 C5 C6 C8 0.1(2)
C4 C5 C6 C8 -179.45(14)
C11 C5 C6 C7 178.26(14)
C4 C5 C6 C7 -1.3(2)
O1 C2 C7 C6 -177.82(14)
C3 C2 C7 C6 1.9(2)
C8 C6 C7 C2 177.53(15)
C5 C6 C7 C2 -0.6(2)
C5 C6 C8 C9 1.5(2)
C7 C6 C8 C9 -176.66(15)
C6 C8 C9 C10 -1.9(2)
C8 C9 C10 C11 0.9(2)
C8 C9 C10 C12 -179.50(14)
C9 C10 C11 C5 0.7(2)
C12 C10 C11 C5 -178.93(13)
C6 C5 C11 C10 -1.2(2)
C4 C5 C11 C10 178.36(15)
C14 O2 C12 C13 -67.23(16)
C14 O2 C12 C10 172.41(12)
C11 C10 C12 O2 -132.87(15)
C9 C10 C12 O2 47.48(18)
C11 C10 C12 C13 107.09(17)
C9 C10 C12 C13 -72.56(18)
O2 C12 C13 N1 -169(3)
C10 C12 C13 N1 -51(3)
C12 O2 C14 O3 -2.8(2)
C12 O2 C14 C15 174.25(12)
O3 C14 C15 C19 -58.4(2)
O2 C14 C15 C19 124.69(14)
O3 C14 C15 C16 66.1(2)
O2 C14 C15 C16 -110.84(14)
C14 C15 C16 C18 178.43(13)
C19 C15 C16 C18 -57.61(18)
C14 C15 C16 C17 55.69(18)
C19 C15 C16 C17 179.65(14)
C14 C15 C19 C20 -122.96(16)
C16 C15 C19 C20 114.93(16)
C14 C15 C19 C24 59.39(19)
C16 C15 C19 C24 -62.7(2)
C24 C19 C20 C21 0.3(2)
C15 C19 C20 C21 -177.45(14)
C19 C20 C21 C22 -0.3(2)
C20 C21 C22 C23 0.2(2)
C20 C21 C22 Cl1 179.65(12)
C21 C22 C23 C24 -0.2(2)
Cl1 C22 C23 C24 -179.60(12)
C22 C23 C24 C19 0.2(2)
C20 C19 C24 C23 -0.2(2)
C15 C19 C24 C23 177.43(14)

loop_
_cod_related_entry_id
_cod_related_entry_database
_cod_related_entry_code
1 ChemSpider 30651752
